data_8106793
loop_
_publ_author_name
'Zhao, Cheng-Liang'
'Zhang, Heng-Qiang'
'Jin, Ying'
'Song, You-Xin'
'Meng, Xiang-Wei'

_publ_section_title
;
 Crystal structure of bis(2-hydroxy-2-phenylacetato-\k 2
 O,O&#x2032;)bis(pyridine-\k N)nickel(II), C26H24N2NiO6
;
_journal_issue 1
_journal_name_full 'Zeitschrift f\"ur Kristallographie - New Crystal Structures'
_journal_page_first 87
_journal_page_last 88
_journal_paper_doi 10.1515/ncrs-2015-0037
_journal_volume 231
_journal_year 2016
_chemical_formula_sum 'C26 H24 N2 Ni O6'
_chemical_formula_weight 519.16
_space_group_crystal_system hexagonal
_space_group_IT_number 179
_space_group_name_Hall 'P 65 2 (0 0 1)'
_space_group_name_H-M_alt 'P 65 2 2'
_atom_sites_solution_hydrogens mixed
_cell_angle_alpha 90.00
_cell_angle_beta 90.00
_cell_angle_gamma 120.00
_cell_formula_units_Z 6
_cell_length_a 11.0161(4)
_cell_length_b 11.0161(4)
_cell_length_c 33.1459(8)
_cell_measurement_reflns_used 3428
_cell_measurement_temperature 295(2)
_cell_measurement_theta_max 30.0021
_cell_measurement_theta_min 3.2498
_cell_volume 3483.5(2)
_computing_cell_refinement 'Bruker FRAMBO'
_computing_data_collection 'Bruker FRAMBO'
_computing_data_reduction 'Bruker SAINT'
_computing_molecular_graphics 'Bruker SHELXTL'
_computing_publication_material 'Bruker SHELXTL'
_computing_structure_refinement 'SHELXL-97 (Sheldrick, 1997)'
_computing_structure_solution 'SHELXS-97 (Sheldrick, 1990)'
_diffrn_ambient_temperature 295(2)
_diffrn_detector_area_resol_mean 16.1954
_diffrn_measured_fraction_theta_full 0.998
_diffrn_measured_fraction_theta_max 0.997
_diffrn_measurement_device_type 'Xcalibur, Eos'
_diffrn_measurement_method '\w scans'
_diffrn_radiation_monochromator graphite
_diffrn_radiation_source 'Enhance (Mo) X-ray Source'
_diffrn_radiation_type MoK\a
_diffrn_radiation_wavelength 0.71073
_diffrn_reflns_av_R_equivalents 0.0344
_diffrn_reflns_av_sigmaI/netI 0.0391
_diffrn_reflns_Laue_measured_fraction_full 0.998
_diffrn_reflns_Laue_measured_fraction_max 0.997
_diffrn_reflns_limit_h_max 13
_diffrn_reflns_limit_h_min -14
_diffrn_reflns_limit_k_max 8
_diffrn_reflns_limit_k_min -12
_diffrn_reflns_limit_l_max 43
_diffrn_reflns_limit_l_min -31
_diffrn_reflns_number 11334
_diffrn_reflns_point_group_measured_fraction_full 0.998
_diffrn_reflns_point_group_measured_fraction_max 0.997
_diffrn_reflns_theta_full 27.992
_diffrn_reflns_theta_max 27.992
_diffrn_reflns_theta_min 3.256
_exptl_absorpt_coefficient_mu 0.882
_exptl_absorpt_correction_T_max 1.00000
_exptl_absorpt_correction_T_min 0.89865
_exptl_absorpt_correction_type multi-scan
_exptl_absorpt_process_details
;
CrysAlisPro, Agilent Technologies,
Version 1.171.35.21 (release 20-01-2012 CrysAlis171 .NET)
(compiled Jan 23 2012,18:06:46)
Empirical absorption correction using spherical harmonics,
 implemented in SCALE3 ABSPACK scaling algorithm.
;
_exptl_crystal_colour green
_exptl_crystal_density_diffrn 1.485
_exptl_crystal_density_method 'not measured'
_exptl_crystal_description block
_exptl_crystal_F_000 1620
_exptl_crystal_size_max 0.28
_exptl_crystal_size_mid 0.22
_exptl_crystal_size_min 0.16
_refine_diff_density_max 0.165
_refine_diff_density_min -0.212
_refine_diff_density_rms 0.044
_refine_ls_abs_structure_details
;
 Flack x determined using 831 quotients [(I+)-(I-)]/[(I+)+(I-)]
 (Parsons, Flack and Wagner, Acta Cryst. B69 (2013) 249-259).
;
_refine_ls_abs_structure_Flack 0.005(9)
_refine_ls_extinction_coef .
_refine_ls_extinction_method none
_refine_ls_goodness_of_fit_ref 1.081
_refine_ls_hydrogen_treatment mixed
_refine_ls_matrix_type full
_refine_ls_number_parameters 163
_refine_ls_number_reflns 2811
_refine_ls_number_restraints 0
_refine_ls_restrained_S_all 1.081
_refine_ls_R_factor_all 0.0432
_refine_ls_R_factor_gt 0.0351
_refine_ls_shift/su_max 0.000
_refine_ls_shift/su_mean 0.000
_refine_ls_structure_factor_coef Fsqd
_refine_ls_weighting_details 'w=1/[\s^2^(Fo^2^)+(0.0230P)^2^+0.7000P] where P=(Fo^2^+2Fc^2^)/3'
_refine_ls_weighting_scheme calc
_refine_ls_wR_factor_gt 0.0670
_refine_ls_wR_factor_ref 0.0697
_reflns_Friedel_coverage 0.604
_reflns_Friedel_fraction_full 0.997
_reflns_Friedel_fraction_max 0.997
_reflns_number_gt 2513
_reflns_number_total 2811
_reflns_threshold_expression 'I > 2\s(I)'
_cod_data_source_file suppl_ncrs-2015-0037_Suppl.cif
_cod_data_source_block I
_cod_original_cell_volume 3483.5(3)
_cod_database_code 8106793
_shelx_space_group_comment
;
The symmetry employed for this shelxl refinement is uniquely defined
by the following loop, which should always be used as a source of
symmetry information in preference to the above space-group names.
They are only intended as comments.
;

loop_
_symmetry_equiv_pos_as_xyz
'x, y, z'
'x-y, x, z+5/6'
'-y, x-y, z+2/3'
'-x, -y, z+1/2'
'-x+y, -x, z+1/3'
'y, -x+y, z+1/6'
'-y, -x, -z+1/6'
'x-y, -y, -z'
'x, x-y, -z+5/6'
'y, x, -z+2/3'
'-x+y, y, -z+1/2'
'-x, -x+y, -z+1/3'

loop_
_atom_site_label
_atom_site_type_symbol
_atom_site_fract_x
_atom_site_fract_y
_atom_site_fract_z
_atom_site_U_iso_or_equiv
_atom_site_adp_type
_atom_site_occupancy
_atom_site_site_symmetry_order
_atom_site_calc_flag
_atom_site_refinement_flags_posn
_atom_site_refinement_flags_adp
_atom_site_refinement_flags_occupancy
_atom_site_disorder_assembly
_atom_site_disorder_group
C1 C 0.3022(4) 0.4335(3) 0.03976(8) 0.0382(8) Uani 1 1 d . . . . .
H1 H 0.2287 0.4502 0.0446 0.046 Uiso 1 1 calc R U . . .
C2 C 0.4364(4) 0.5450(4) 0.03479(9) 0.0532(11) Uani 1 1 d . . . . .
H2 H 0.4524 0.6362 0.0361 0.064 Uiso 1 1 calc R U . . .
C3 C 0.5464(4) 0.5221(5) 0.02793(11) 0.0591(12) Uani 1 1 d . . . . .
H3 H 0.6371 0.5974 0.0253 0.071 Uiso 1 1 calc R U . . .
C4 C 0.5212(4) 0.3877(5) 0.02495(11) 0.0605(11) Uani 1 1 d . . . . .
H4 H 0.5949 0.3714 0.0198 0.073 Uiso 1 1 calc R U . . .
C5 C 0.3856(3) 0.2749(4) 0.02955(9) 0.0424(8) Uani 1 1 d . . . . .
H5 H 0.3691 0.1837 0.0272 0.051 Uiso 1 1 calc R U . . .
C6 C 0.2762(3) 0.2977(3) 0.03759(7) 0.0261(6) Uani 1 1 d . . . . .
C7 C 0.1306(3) 0.1758(3) 0.04487(7) 0.0234(6) Uani 1 1 d . . . . .
H7 H 0.1347 0.0889 0.0447 0.028 Uiso 1 1 calc R U . . .
C8 C 0.0260(3) 0.1655(3) 0.01212(7) 0.0237(6) Uani 1 1 d . . . . .
C9 C -0.1127(4) 0.4103(4) 0.06745(9) 0.0456(9) Uani 1 1 d . . . . .
H9 H -0.1828 0.3586 0.0487 0.055 Uiso 1 1 calc R U . . .
C10 C -0.0608(6) 0.5527(5) 0.06960(12) 0.0659(14) Uani 1 1 d . . . . .
H10 H -0.0954 0.5961 0.0529 0.079 Uiso 1 1 calc R U . . .
C11 C 0.0419(6) 0.6281(5) 0.09670(17) 0.0766(16) Uani 1 1 d . . . . .
H11 H 0.0784 0.7243 0.0988 0.092 Uiso 1 1 calc R U . . .
C12 C 0.0918(5) 0.5623(5) 0.12082(16) 0.0782(15) Uani 1 1 d . . . . .
H12 H 0.1627 0.6129 0.1394 0.094 Uiso 1 1 calc R U . . .
C13 C 0.0347(4) 0.4191(4) 0.11708(11) 0.0521(10) Uani 1 1 d . . . . .
H13 H 0.0687 0.3741 0.1334 0.063 Uiso 1 1 calc R U . . .
N1 N -0.0673(3) 0.3431(3) 0.09089(7) 0.0328(6) Uani 1 1 d . . . . .
Ni1 Ni -0.13138(3) 0.13138(3) 0.0833 0.02407(13) Uani 1 2 d S T P . .
O1 O 0.0783(2) 0.1886(2) 0.08312(5) 0.0286(5) Uani 1 1 d . . . . .
H1O H 0.108(4) 0.157(4) 0.1003(10) 0.046(11) Uiso 1 1 d . . . . .
O2 O 0.0653(2) 0.1693(2) -0.02358(5) 0.0333(5) Uani 1 1 d . . . . .
O3 O -0.08868(19) 0.1538(2) 0.02298(5) 0.0272(5) Uani 1 1 d . . . . .

loop_
_atom_site_aniso_label
_atom_site_aniso_U_11
_atom_site_aniso_U_22
_atom_site_aniso_U_33
_atom_site_aniso_U_23
_atom_site_aniso_U_13
_atom_site_aniso_U_12
C1 0.045(2) 0.0320(19) 0.0334(14) 0.0018(13) 0.0041(13) 0.0157(16)
C2 0.064(3) 0.033(2) 0.0376(17) 0.0007(14) 0.0020(17) 0.0056(18)
C3 0.036(2) 0.061(3) 0.0428(19) 0.0083(17) 0.0008(16) -0.005(2)
C4 0.032(2) 0.083(4) 0.061(2) 0.019(2) 0.0087(17) 0.025(2)
C5 0.035(2) 0.047(2) 0.0451(17) 0.0075(15) 0.0032(14) 0.0204(18)
C6 0.0278(17) 0.0311(17) 0.0154(11) 0.0011(10) -0.0025(11) 0.0118(14)
C7 0.0278(15) 0.0264(16) 0.0181(11) 0.0021(10) 0.0007(11) 0.0152(13)
C8 0.0282(16) 0.0160(15) 0.0202(12) -0.0012(9) -0.0034(10) 0.0060(12)
C9 0.064(3) 0.042(2) 0.0361(15) 0.0061(13) 0.0066(16) 0.030(2)
C10 0.103(4) 0.049(3) 0.059(2) 0.023(2) 0.035(2) 0.049(3)
C11 0.077(4) 0.026(2) 0.108(4) 0.002(2) 0.050(3) 0.012(2)
C12 0.052(3) 0.051(3) 0.117(4) -0.042(3) 0.002(3) 0.015(3)
C13 0.044(2) 0.050(3) 0.062(2) -0.0207(18) -0.0102(17) 0.023(2)
N1 0.0334(15) 0.0321(15) 0.0333(13) -0.0009(10) 0.0028(10) 0.0168(13)
Ni1 0.0259(2) 0.0259(2) 0.0189(2) -0.00021(17) -0.00021(17) 0.0118(2)
O1 0.0280(11) 0.0421(12) 0.0158(8) 0.0051(8) 0.0005(8) 0.0175(10)
O2 0.0316(12) 0.0440(13) 0.0164(8) -0.0006(8) -0.0008(8) 0.0131(10)
O3 0.0271(11) 0.0338(12) 0.0196(8) 0.0011(8) -0.0018(7) 0.0144(10)

loop_
_atom_type_symbol
_atom_type_description
_atom_type_scat_dispersion_real
_atom_type_scat_dispersion_imag
_atom_type_scat_source
C C 0.0033 0.0016 'International Tables Vol C Tables 4.2.6.8 and 6.1.1.4'
N N 0.0061 0.0033 'International Tables Vol C Tables 4.2.6.8 and 6.1.1.4'
Ni Ni 0.3393 1.1124 'International Tables Vol C Tables 4.2.6.8 and 6.1.1.4'
O O 0.0106 0.0060 'International Tables Vol C Tables 4.2.6.8 and 6.1.1.4'
H H 0.0000 0.0000 'International Tables Vol C Tables 4.2.6.8 and 6.1.1.4'

loop_
_geom_angle_atom_site_label_1
_geom_angle_atom_site_label_2
_geom_angle_atom_site_label_3
_geom_angle
_geom_angle_site_symmetry_1
_geom_angle_site_symmetry_3
C6 C1 C2 120.6(4) . .
C6 C1 H1 119.7 . .
C2 C1 H1 119.7 . .
C3 C2 C1 120.5(4) . .
C3 C2 H2 119.8 . .
C1 C2 H2 119.8 . .
C4 C3 C2 119.4(4) . .
C4 C3 H3 120.3 . .
C2 C3 H3 120.3 . .
C3 C4 C5 120.3(4) . .
C3 C4 H4 119.8 . .
C5 C4 H4 119.8 . .
C6 C5 C4 120.3(4) . .
C6 C5 H5 119.8 . .
C4 C5 H5 119.8 . .
C5 C6 C1 118.9(3) . .
C5 C6 C7 120.5(3) . .
C1 C6 C7 120.6(3) . .
O1 C7 C6 110.8(2) . .
O1 C7 C8 107.9(2) . .
C6 C7 C8 112.0(2) . .
O1 C7 H7 108.7 . .
C6 C7 H7 108.7 . .
C8 C7 H7 108.7 . .
O2 C8 O3 125.9(2) . .
O2 C8 C7 115.3(3) . .
O3 C8 C7 118.7(2) . .
N1 C9 C10 123.1(4) . .
N1 C9 H9 118.5 . .
C10 C9 H9 118.5 . .
C11 C10 C9 118.4(4) . .
C11 C10 H10 120.8 . .
C9 C10 H10 120.8 . .
C10 C11 C12 119.8(4) . .
C10 C11 H11 120.1 . .
C12 C11 H11 120.1 . .
C11 C12 C13 118.6(4) . .
C11 C12 H12 120.7 . .
C13 C12 H12 120.7 . .
N1 C13 C12 122.4(4) . .
N1 C13 H13 118.8 . .
C12 C13 H13 118.8 . .
C9 N1 C13 117.6(3) . .
C9 N1 Ni1 122.7(2) . .
C13 N1 Ni1 119.2(2) . .
O3 Ni1 O3 169.12(12) . 7
O3 Ni1 O1 78.76(7) . .
O3 Ni1 O1 93.53(8) 7 .
O3 Ni1 O1 93.52(8) . 7
O3 Ni1 O1 78.77(7) 7 7
O1 Ni1 O1 90.62(12) . 7
O3 Ni1 N1 93.08(9) . .
O3 Ni1 N1 94.26(8) 7 .
O1 Ni1 N1 87.58(9) . .
O1 Ni1 N1 172.68(8) 7 .
O3 Ni1 N1 94.26(8) . 7
O3 Ni1 N1 93.08(9) 7 7
O1 Ni1 N1 172.68(8) . 7
O1 Ni1 N1 87.58(9) 7 7
N1 Ni1 N1 95.07(14) . 7
C7 O1 Ni1 114.63(16) . .
C7 O1 H1O 108(2) . .
Ni1 O1 H1O 120(2) . .
C8 O3 Ni1 116.88(15) . .

loop_
_geom_bond_atom_site_label_1
_geom_bond_atom_site_label_2
_geom_bond_distance
_geom_bond_site_symmetry_2
C1 C6 1.378(4) .
C1 C2 1.380(5) .
C1 H1 0.9300 .
C2 C3 1.375(6) .
C2 H2 0.9300 .
C3 C4 1.367(6) .
C3 H3 0.9300 .
C4 C5 1.394(5) .
C4 H4 0.9300 .
C5 C6 1.375(4) .
C5 H5 0.9300 .
C6 C7 1.510(4) .
C7 O1 1.428(3) .
C7 C8 1.546(4) .
C7 H7 0.9800 .
C8 O2 1.254(3) .
C8 O3 1.256(3) .
C9 N1 1.331(4) .
C9 C10 1.377(5) .
C9 H9 0.9300 .
C10 C11 1.355(7) .
C10 H10 0.9300 .
C11 C12 1.365(7) .
C11 H11 0.9300 .
C12 C13 1.381(6) .
C12 H12 0.9300 .
C13 N1 1.333(4) .
C13 H13 0.9300 .
N1 Ni1 2.087(3) .
Ni1 O3 2.0416(16) .
Ni1 O3 2.0417(16) 7
Ni1 O1 2.068(2) .
Ni1 O1 2.068(2) 7
Ni1 N1 2.087(3) 7
O1 H1O 0.81(3) .

loop_
_geom_hbond_atom_site_label_D
_geom_hbond_atom_site_label_H
_geom_hbond_atom_site_label_A
_geom_hbond_distance_DH
_geom_hbond_distance_HA
_geom_hbond_distance_DA
_geom_hbond_angle_DHA
_geom_hbond_site_symmetry_A
O1 H1O O2 0.81(3) 1.79(3) 2.600(3) 172(4) 6

loop_
_geom_torsion_atom_site_label_1
_geom_torsion_atom_site_label_2
_geom_torsion_atom_site_label_3
_geom_torsion_atom_site_label_4
_geom_torsion
_geom_torsion_site_symmetry_1
_geom_torsion_site_symmetry_2
_geom_torsion_site_symmetry_3
_geom_torsion_site_symmetry_4
C6 C1 C2 C3 -0.5(5) . . . .
C1 C2 C3 C4 1.8(5) . . . .
C2 C3 C4 C5 -1.2(6) . . . .
C3 C4 C5 C6 -0.7(5) . . . .
C4 C5 C6 C1 2.0(4) . . . .
C4 C5 C6 C7 -176.6(3) . . . .
C2 C1 C6 C5 -1.4(4) . . . .
C2 C1 C6 C7 177.2(2) . . . .
C5 C6 C7 O1 123.4(3) . . . .
C1 C6 C7 O1 -55.2(3) . . . .
C5 C6 C7 C8 -116.0(3) . . . .
C1 C6 C7 C8 65.4(3) . . . .
O1 C7 C8 O2 172.5(2) . . . .
C6 C7 C8 O2 50.2(3) . . . .
O1 C7 C8 O3 -7.8(3) . . . .
C6 C7 C8 O3 -130.1(3) . . . .
N1 C9 C10 C11 0.4(6) . . . .
C9 C10 C11 C12 0.4(6) . . . .
C10 C11 C12 C13 -0.5(7) . . . .
C11 C12 C13 N1 -0.2(6) . . . .
C10 C9 N1 C13 -1.1(5) . . . .
C10 C9 N1 Ni1 -173.4(3) . . . .
C12 C13 N1 C9 0.9(5) . . . .
C12 C13 N1 Ni1 173.5(3) . . . .
C6 C7 O1 Ni1 140.06(18) . . . .
C8 C7 O1 Ni1 17.1(3) . . . .
O2 C8 O3 Ni1 174.2(2) . . . .
C7 C8 O3 Ni1 -5.5(3) . . . .
